data_7004763
loop_
_publ_author_name
'Willner, Alexander'
'Hepp, Alexander'
'Mitzel, Norbert W.'

_publ_section_title
;
 Organo-aluminium and -gallium complexes with \w-NH-functional alkoxide
 ligands
;
_journal_issue 47
_journal_name_full 'Dalton Transactions'
_journal_page_first 6832
_journal_page_last 6842
_journal_paper_doi 10.1039/b811792f
_journal_year 2008
_chemical_formula_sum 'C12 H28 Ga N O'
_chemical_formula_weight 272.07
_chemical_name_common (3-Methylamino-1-propanolato-O,N)-di-tert.-butylgallium
_chemical_name_systematic
;
[3-Methylamino-1-propanolato-O,N]-di-tert.-butylgallium
;
_space_group_IT_number 60
_symmetry_cell_setting orthorhombic
_symmetry_space_group_name_Hall '-P 2n 2ab'
_symmetry_space_group_name_H-M 'P b c n'
_atom_sites_solution_hydrogens geom
_atom_sites_solution_primary direct
_atom_sites_solution_secondary difmap
_audit_creation_method SHELXL-97
_cell_angle_alpha 90.00
_cell_angle_beta 90.00
_cell_angle_gamma 90.00
_cell_formula_units_Z 8
_cell_length_a 10.0328(13)
_cell_length_b 19.091(3)
_cell_length_c 15.374(2)
_cell_measurement_reflns_used 900
_cell_measurement_temperature 153(2)
_cell_measurement_theta_max 22.5
_cell_measurement_theta_min 1
_cell_volume 2944.7(7)
_computing_cell_refinement 'SAINT (Bruker AXS, 2000)'
_computing_data_collection 'SMART (Bruker AXS, 2000)'
_computing_data_reduction 'SAINT,SADABS (Bruker AXS, 2000)'
_computing_molecular_graphics
;
ORTEP3,L.J. Farrugia, J. Appl. Cryst. (1997) 30, 565
;
_computing_structure_refinement 'SHELXL-97 (Sheldrick, 1997)'
_computing_structure_solution 'SHELXS-97 (Sheldrick, 1990)'
_diffrn_ambient_temperature 153(2)
_diffrn_detector_area_resol_mean 80
_diffrn_measured_fraction_theta_full 0.999
_diffrn_measured_fraction_theta_max 0.999
_diffrn_measurement_device_type 'CCD area detector'
_diffrn_measurement_method 'omega and phi scans'
_diffrn_radiation_monochromator graphite
_diffrn_radiation_source 'fine-focus sealed tube'
_diffrn_radiation_type MoK\a
_diffrn_radiation_wavelength 0.71073
_diffrn_reflns_av_R_equivalents 0.0721
_diffrn_reflns_av_sigmaI/netI 0.0441
_diffrn_reflns_limit_h_max 13
_diffrn_reflns_limit_h_min -13
_diffrn_reflns_limit_k_max 24
_diffrn_reflns_limit_k_min -24
_diffrn_reflns_limit_l_max 19
_diffrn_reflns_limit_l_min -19
_diffrn_reflns_number 27191
_diffrn_reflns_theta_full 27.50
_diffrn_reflns_theta_max 27.50
_diffrn_reflns_theta_min 2.13
_exptl_absorpt_coefficient_mu 1.849
_exptl_absorpt_correction_T_max 0.8971
_exptl_absorpt_correction_T_min 0.7563
_exptl_absorpt_correction_type multi-scan
_exptl_absorpt_process_details
;
Corrections were done with the SADABS program, utilizing the none merged
raw data obtained from the integration process. Integration and final cell
refinement were done with SAINT.
;
_exptl_crystal_colour colourless
_exptl_crystal_density_diffrn 1.227
_exptl_crystal_density_method 'not measured'
_exptl_crystal_description 'transparent prism'
_exptl_crystal_F_000 1168
_exptl_crystal_size_max 0.16
_exptl_crystal_size_mid 0.13
_exptl_crystal_size_min 0.06
_refine_diff_density_max 0.404
_refine_diff_density_min -0.303
_refine_diff_density_rms 0.062
_refine_ls_extinction_method none
_refine_ls_goodness_of_fit_ref 1.014
_refine_ls_hydrogen_treatment mixed
_refine_ls_matrix_type full
_refine_ls_number_parameters 147
_refine_ls_number_reflns 3375
_refine_ls_number_restraints 0
_refine_ls_restrained_S_all 1.014
_refine_ls_R_factor_all 0.0539
_refine_ls_R_factor_gt 0.0336
_refine_ls_shift/su_max 0.001
_refine_ls_shift/su_mean 0.000
_refine_ls_structure_factor_coef Fsqd
_refine_ls_weighting_details 'calc w=1/[\s^2^(Fo^2^)+(0.0288P)^2^+0.8583P] where P=(Fo^2^+2Fc^2^)/3'
_refine_ls_weighting_scheme calc
_refine_ls_wR_factor_gt 0.0678
_refine_ls_wR_factor_ref 0.0746
_reflns_number_gt 2524
_reflns_number_total 3375
_reflns_threshold_expression >2sigma(I)
_cod_data_source_file b811792f.txt
_cod_data_source_block 3d
_cod_original_sg_symbol_H-M Pbcn
_cod_database_code 7004763

loop_
_symmetry_equiv_pos_as_xyz
'x, y, z'
'-x+1/2, -y+1/2, z+1/2'
'-x, y, -z+1/2'
'x+1/2, -y+1/2, -z'
'-x, -y, -z'
'x-1/2, y-1/2, -z-1/2'
'x, -y, z-1/2'
'-x-1/2, y-1/2, z'

loop_
_atom_site_label
_atom_site_type_symbol
_atom_site_fract_x
_atom_site_fract_y
_atom_site_fract_z
_atom_site_U_iso_or_equiv
_atom_site_adp_type
_atom_site_occupancy
_atom_site_symmetry_multiplicity
_atom_site_calc_flag
_atom_site_refinement_flags
_atom_site_disorder_assembly
_atom_site_disorder_group
Ga1 Ga 0.22961(2) 0.347954(12) 0.016508(16) 0.02134(8) Uani 1 1 d . . .
N1 N 0.04583(19) 0.31281(10) 0.06385(13) 0.0234(4) Uani 1 1 d . . .
H1 H 0.002(2) 0.2925(13) 0.0259(16) 0.026(7) Uiso 1 1 d . . .
O1 O 0.31437(15) 0.26072(8) 0.01751(10) 0.0257(3) Uani 1 1 d . . .
C1 C 0.2936(2) 0.21759(13) 0.09086(16) 0.0309(6) Uani 1 1 d . . .
H1A H 0.3291 0.2416 0.1430 0.037 Uiso 1 1 calc R . .
H1B H 0.3445 0.1736 0.0832 0.037 Uiso 1 1 calc R . .
C2 C 0.1480(2) 0.19953(12) 0.10649(16) 0.0319(6) Uani 1 1 d . . .
H2A H 0.1102 0.1799 0.0522 0.038 Uiso 1 1 calc R . .
H2B H 0.1430 0.1627 0.1517 0.038 Uiso 1 1 calc R . .
C3 C 0.0632(2) 0.26105(12) 0.13488(15) 0.0281(5) Uani 1 1 d . . .
H3A H -0.0253 0.2438 0.1536 0.034 Uiso 1 1 calc R . .
H3B H 0.1058 0.2842 0.1853 0.034 Uiso 1 1 calc R . .
C4 C -0.0461(2) 0.36940(12) 0.09185(17) 0.0344(6) Uani 1 1 d . . .
H4A H -0.1322 0.3490 0.1081 0.052 Uiso 1 1 calc R . .
H4B H -0.0588 0.4026 0.0439 0.052 Uiso 1 1 calc R . .
H4C H -0.0080 0.3939 0.1420 0.052 Uiso 1 1 calc R . .
C21 C 0.3133(2) 0.41434(13) 0.10265(16) 0.0303(5) Uani 1 1 d . . .
C22 C 0.4632(3) 0.40870(14) 0.08756(19) 0.0411(7) Uani 1 1 d . . .
H22A H 0.5100 0.4400 0.1278 0.062 Uiso 1 1 calc R . .
H22B H 0.4838 0.4221 0.0275 0.062 Uiso 1 1 calc R . .
H22C H 0.4920 0.3603 0.0977 0.062 Uiso 1 1 calc R . .
C23 C 0.2705(3) 0.48991(13) 0.0843(2) 0.0444(7) Uani 1 1 d . . .
H23A H 0.1745 0.4947 0.0943 0.067 Uiso 1 1 calc R . .
H23B H 0.2909 0.5017 0.0236 0.067 Uiso 1 1 calc R . .
H23C H 0.3189 0.5217 0.1230 0.067 Uiso 1 1 calc R . .
C24 C 0.2870(3) 0.39873(16) 0.19918(18) 0.0485(8) Uani 1 1 d . . .
H24A H 0.3153 0.3508 0.2125 0.073 Uiso 1 1 calc R . .
H24B H 0.1916 0.4037 0.2114 0.073 Uiso 1 1 calc R . .
H24C H 0.3374 0.4317 0.2352 0.073 Uiso 1 1 calc R . .
C11 C 0.2003(2) 0.37454(12) -0.10808(14) 0.0247(5) Uani 1 1 d . . .
C12 C 0.3301(3) 0.40495(13) -0.14598(17) 0.0347(6) Uani 1 1 d . . .
H12A H 0.3169 0.4160 -0.2076 0.052 Uiso 1 1 calc R . .
H12B H 0.4019 0.3705 -0.1401 0.052 Uiso 1 1 calc R . .
H12C H 0.3540 0.4477 -0.1144 0.052 Uiso 1 1 calc R . .
C13 C 0.0913(3) 0.42954(13) -0.11931(17) 0.0365(6) Uani 1 1 d . . .
H13A H 0.0831 0.4417 -0.1810 0.055 Uiso 1 1 calc R . .
H13B H 0.1145 0.4715 -0.0859 0.055 Uiso 1 1 calc R . .
H13C H 0.0064 0.4107 -0.0982 0.055 Uiso 1 1 calc R . .
C14 C 0.1617(2) 0.30974(13) -0.16057(15) 0.0308(6) Uani 1 1 d . . .
H14A H 0.0790 0.2900 -0.1372 0.046 Uiso 1 1 calc R . .
H14B H 0.2331 0.2748 -0.1566 0.046 Uiso 1 1 calc R . .
H14C H 0.1484 0.3229 -0.2216 0.046 Uiso 1 1 calc R . .

loop_
_atom_site_aniso_label
_atom_site_aniso_U_11
_atom_site_aniso_U_22
_atom_site_aniso_U_33
_atom_site_aniso_U_23
_atom_site_aniso_U_13
_atom_site_aniso_U_12
Ga1 0.02065(13) 0.02205(13) 0.02132(13) -0.00075(10) -0.00032(10) -0.00125(10)
N1 0.0217(10) 0.0241(10) 0.0244(11) -0.0032(8) -0.0001(8) 0.0002(8)
O1 0.0262(8) 0.0261(8) 0.0249(8) 0.0043(7) 0.0034(7) 0.0028(6)
C1 0.0241(14) 0.0348(14) 0.0337(14) 0.0106(11) 0.0009(10) 0.0036(10)
C2 0.0295(14) 0.0295(13) 0.0366(15) 0.0118(11) 0.0020(11) -0.0002(10)
C3 0.0243(13) 0.0336(13) 0.0265(13) 0.0043(10) 0.0029(10) -0.0036(10)
C4 0.0302(14) 0.0315(13) 0.0415(15) -0.0056(11) 0.0072(11) 0.0061(10)
C21 0.0300(13) 0.0318(13) 0.0292(14) -0.0063(10) -0.0029(10) -0.0081(10)
C22 0.0315(15) 0.0454(16) 0.0464(17) -0.0065(13) -0.0066(12) -0.0114(12)
C23 0.0454(17) 0.0340(14) 0.0536(18) -0.0129(13) -0.0024(14) -0.0027(13)
C24 0.0564(19) 0.060(2) 0.0286(15) -0.0092(13) -0.0033(13) -0.0201(15)
C11 0.0222(12) 0.0255(11) 0.0264(13) 0.0028(10) -0.0003(9) 0.0002(9)
C12 0.0356(15) 0.0381(15) 0.0304(14) 0.0080(11) 0.0052(11) 0.0008(11)
C13 0.0358(15) 0.0363(14) 0.0375(15) 0.0041(12) -0.0036(11) 0.0079(11)
C14 0.0280(14) 0.0378(14) 0.0264(13) -0.0032(11) -0.0026(10) -0.0015(11)

loop_
_atom_type_symbol
_atom_type_description
_atom_type_scat_dispersion_real
_atom_type_scat_dispersion_imag
_atom_type_scat_source
C C 0.0033 0.0016 'International Tables Vol C Tables 4.2.6.8 and 6.1.1.4'
H H 0.0000 0.0000 'International Tables Vol C Tables 4.2.6.8 and 6.1.1.4'
N N 0.0061 0.0033 'International Tables Vol C Tables 4.2.6.8 and 6.1.1.4'
O O 0.0106 0.0060 'International Tables Vol C Tables 4.2.6.8 and 6.1.1.4'
Ga Ga 0.2307 1.6083 'International Tables Vol C Tables 4.2.6.8 and 6.1.1.4'

loop_
_geom_angle_atom_site_label_1
_geom_angle_atom_site_label_2
_geom_angle_atom_site_label_3
_geom_angle
_geom_angle_site_symmetry_1
_geom_angle_site_symmetry_3
_geom_angle_publ_flag
O1 Ga1 C11 107.47(8) . . ?
O1 Ga1 C21 111.41(9) . . ?
C11 Ga1 C21 122.00(10) . . ?
O1 Ga1 N1 96.45(7) . . ?
C11 Ga1 N1 106.53(8) . . ?
C21 Ga1 N1 109.87(9) . . ?
C3 N1 C4 110.15(18) . . ?
C3 N1 Ga1 111.47(14) . . ?
C4 N1 Ga1 114.53(14) . . ?
C3 N1 H1 105.6(17) . . ?
C4 N1 H1 102.5(17) . . ?
Ga1 N1 H1 111.9(17) . . ?
C1 O1 Ga1 117.31(14) . . ?
O1 C1 C2 113.61(19) . . ?
O1 C1 H1A 108.8 . . ?
C2 C1 H1A 108.8 . . ?
O1 C1 H1B 108.8 . . ?
C2 C1 H1B 108.8 . . ?
H1A C1 H1B 107.7 . . ?
C3 C2 C1 114.2(2) . . ?
C3 C2 H2A 108.7 . . ?
C1 C2 H2A 108.7 . . ?
C3 C2 H2B 108.7 . . ?
C1 C2 H2B 108.7 . . ?
H2A C2 H2B 107.6 . . ?
N1 C3 C2 111.76(19) . . ?
N1 C3 H3A 109.3 . . ?
C2 C3 H3A 109.3 . . ?
N1 C3 H3B 109.3 . . ?
C2 C3 H3B 109.3 . . ?
H3A C3 H3B 107.9 . . ?
N1 C4 H4A 109.5 . . ?
N1 C4 H4B 109.5 . . ?
H4A C4 H4B 109.5 . . ?
N1 C4 H4C 109.5 . . ?
H4A C4 H4C 109.5 . . ?
H4B C4 H4C 109.5 . . ?
C22 C21 C23 108.3(2) . . ?
C22 C21 C24 107.6(2) . . ?
C23 C21 C24 108.2(2) . . ?
C22 C21 Ga1 105.44(16) . . ?
C23 C21 Ga1 110.75(17) . . ?
C24 C21 Ga1 116.18(17) . . ?
C21 C22 H22A 109.5 . . ?
C21 C22 H22B 109.5 . . ?
H22A C22 H22B 109.5 . . ?
C21 C22 H22C 109.5 . . ?
H22A C22 H22C 109.5 . . ?
H22B C22 H22C 109.5 . . ?
C21 C23 H23A 109.5 . . ?
C21 C23 H23B 109.5 . . ?
H23A C23 H23B 109.5 . . ?
C21 C23 H23C 109.5 . . ?
H23A C23 H23C 109.5 . . ?
H23B C23 H23C 109.5 . . ?
C21 C24 H24A 109.5 . . ?
C21 C24 H24B 109.5 . . ?
H24A C24 H24B 109.5 . . ?
C21 C24 H24C 109.5 . . ?
H24A C24 H24C 109.5 . . ?
H24B C24 H24C 109.5 . . ?
C13 C11 C14 108.44(19) . . ?
C13 C11 C12 107.7(2) . . ?
C14 C11 C12 108.6(2) . . ?
C13 C11 Ga1 112.81(16) . . ?
C14 C11 Ga1 109.71(15) . . ?
C12 C11 Ga1 109.47(16) . . ?
C11 C12 H12A 109.5 . . ?
C11 C12 H12B 109.5 . . ?
H12A C12 H12B 109.5 . . ?
C11 C12 H12C 109.5 . . ?
H12A C12 H12C 109.5 . . ?
H12B C12 H12C 109.5 . . ?
C11 C13 H13A 109.5 . . ?
C11 C13 H13B 109.5 . . ?
H13A C13 H13B 109.5 . . ?
C11 C13 H13C 109.5 . . ?
H13A C13 H13C 109.5 . . ?
H13B C13 H13C 109.5 . . ?
C11 C14 H14A 109.5 . . ?
C11 C14 H14B 109.5 . . ?
H14A C14 H14B 109.5 . . ?
C11 C14 H14C 109.5 . . ?
H14A C14 H14C 109.5 . . ?
H14B C14 H14C 109.5 . . ?

loop_
_geom_bond_atom_site_label_1
_geom_bond_atom_site_label_2
_geom_bond_distance
_geom_bond_site_symmetry_2
_geom_bond_publ_flag
Ga1 O1 1.8700(15) . ?
Ga1 C11 2.003(2) . ?
Ga1 C21 2.016(2) . ?
Ga1 N1 2.0927(19) . ?
N1 C3 1.483(3) . ?
N1 C4 1.484(3) . ?
N1 H1 0.83(2) . ?
O1 C1 1.412(3) . ?
C1 C2 1.520(3) . ?
C1 H1A 0.9900 . ?
C1 H1B 0.9900 . ?
C2 C3 1.514(3) . ?
C2 H2A 0.9900 . ?
C2 H2B 0.9900 . ?
C3 H3A 0.9900 . ?
C3 H3B 0.9900 . ?
C4 H4A 0.9800 . ?
C4 H4B 0.9800 . ?
C4 H4C 0.9800 . ?
C21 C22 1.525(4) . ?
C21 C23 1.532(3) . ?
C21 C24 1.536(4) . ?
C22 H22A 0.9800 . ?
C22 H22B 0.9800 . ?
C22 H22C 0.9800 . ?
C23 H23A 0.9800 . ?
C23 H23B 0.9800 . ?
C23 H23C 0.9800 . ?
C24 H24A 0.9800 . ?
C24 H24B 0.9800 . ?
C24 H24C 0.9800 . ?
C11 C13 1.526(3) . ?
C11 C14 1.527(3) . ?
C11 C12 1.540(3) . ?
C12 H12A 0.9800 . ?
C12 H12B 0.9800 . ?
C12 H12C 0.9800 . ?
C13 H13A 0.9800 . ?
C13 H13B 0.9800 . ?
C13 H13C 0.9800 . ?
C14 H14A 0.9800 . ?
C14 H14B 0.9800 . ?
C14 H14C 0.9800 . ?

loop_
_geom_hbond_atom_site_label_D
_geom_hbond_atom_site_label_H
_geom_hbond_atom_site_label_A
_geom_hbond_distance_DH
_geom_hbond_distance_HA
_geom_hbond_distance_DA
_geom_hbond_angle_DHA
_geom_hbond_site_symmetry_A
N1 H1 O1 0.83(2) 2.24(3) 2.988(3) 150(2) 4_455

loop_
_geom_torsion_atom_site_label_1
_geom_torsion_atom_site_label_2
_geom_torsion_atom_site_label_3
_geom_torsion_atom_site_label_4
_geom_torsion
_geom_torsion_site_symmetry_1
_geom_torsion_site_symmetry_2
_geom_torsion_site_symmetry_3
_geom_torsion_site_symmetry_4
_geom_torsion_publ_flag
O1 Ga1 N1 C3 41.36(15) . . . . ?
C11 Ga1 N1 C3 151.77(15) . . . . ?
C21 Ga1 N1 C3 -74.20(16) . . . . ?
O1 Ga1 N1 C4 167.26(16) . . . . ?
C11 Ga1 N1 C4 -82.33(17) . . . . ?
C21 Ga1 N1 C4 51.70(18) . . . . ?
C11 Ga1 O1 C1 -152.54(16) . . . . ?
C21 Ga1 O1 C1 71.39(18) . . . . ?
N1 Ga1 O1 C1 -42.93(16) . . . . ?
Ga1 O1 C1 C2 59.1(2) . . . . ?
O1 C1 C2 C3 -68.7(3) . . . . ?
C4 N1 C3 C2 175.6(2) . . . . ?
Ga1 N1 C3 C2 -56.1(2) . . . . ?
C1 C2 C3 N1 68.8(3) . . . . ?
O1 Ga1 C21 C22 47.43(19) . . . . ?
C11 Ga1 C21 C22 -81.28(19) . . . . ?
N1 Ga1 C21 C22 153.09(16) . . . . ?
O1 Ga1 C21 C23 164.39(16) . . . . ?
C11 Ga1 C21 C23 35.7(2) . . . . ?
N1 Ga1 C21 C23 -89.94(19) . . . . ?
O1 Ga1 C21 C24 -71.6(2) . . . . ?
C11 Ga1 C21 C24 159.69(19) . . . . ?
N1 Ga1 C21 C24 34.1(2) . . . . ?
O1 Ga1 C11 C13 159.46(16) . . . . ?
C21 Ga1 C11 C13 -70.15(19) . . . . ?
N1 Ga1 C11 C13 56.97(18) . . . . ?
O1 Ga1 C11 C14 38.45(17) . . . . ?
C21 Ga1 C11 C14 168.84(15) . . . . ?
N1 Ga1 C11 C14 -64.04(17) . . . . ?
O1 Ga1 C11 C12 -80.68(17) . . . . ?
C21 Ga1 C11 C12 49.7(2) . . . . ?
N1 Ga1 C11 C12 176.83(15) . . . . ?
